data_2218615
loop_
_publ_author_name
'Gowda, B. Thimme'
'Foro, Sabine'
'Sowmya, B. P.'
'Fuess, Hartmut'

_publ_section_title
;
 <i>N</i>-(3,5-Dichlorophenyl)benzamide
;
_journal_coeditor_code BT2720
_journal_issue 7
_journal_name_full 'Acta Crystallographica Section E'
_journal_page_first o1243
_journal_paper_doi 10.1107/S1600536808017017
_journal_volume 64
_journal_year 2008
_chemical_formula_iupac 'C13 H9 Cl2 N O'
_chemical_formula_moiety 'C13 H9 Cl2 N O'
_chemical_formula_sum 'C13 H9 Cl2 N O'
_chemical_formula_weight 266.11
_chemical_name_systematic
;
<i>N</i>-(3,5-Dichlorophenyl)benzamide
;
_space_group_IT_number 14
_symmetry_cell_setting monoclinic
_symmetry_space_group_name_Hall '-P 2ybc'
_symmetry_space_group_name_H-M 'P 1 21/c 1'
_atom_sites_solution_hydrogens difmap
_atom_sites_solution_primary direct
_atom_sites_solution_secondary difmap
_audit_creation_method SHELXL-97
_cell_angle_alpha 90.00
_cell_angle_beta 106.357(9)
_cell_angle_gamma 90.00
_cell_formula_units_Z 4
_cell_length_a 13.5200(10)
_cell_length_b 9.9929(8)
_cell_length_c 9.4447(7)
_cell_measurement_reflns_used 3450
_cell_measurement_temperature 299(2)
_cell_measurement_theta_max 28.10
_cell_measurement_theta_min 2.36
_cell_volume 1224.37(17)
_computing_cell_refinement
;
CrysAlis RED (Oxford Diffraction, 2007)
;
_computing_data_collection
;
CrysAlis CCD (Oxford Diffraction, 2007)
;
_computing_data_reduction
;
CrysAlis RED (Oxford Diffraction, 2007)
;
_computing_molecular_graphics 'PLATON (Spek, 2003)'
_computing_publication_material 'SHELXL97 (Sheldrick, 2008)'
_computing_structure_refinement 'SHELXL97 (Sheldrick, 2008)'
_computing_structure_solution 'SHELXS97 (Sheldrick, 2008)'
_diffrn_ambient_temperature 299(2)
_diffrn_measured_fraction_theta_full 0.998
_diffrn_measured_fraction_theta_max 0.998
_diffrn_measurement_device_type
;
Oxford Diffraction Xcalibur diffractometer
with Sapphire CCD detector
;
_diffrn_measurement_method
;
Rotation method data acquisition using \w and \f
;
_diffrn_radiation_monochromator graphite
_diffrn_radiation_source 'fine-focus sealed tube'
_diffrn_radiation_type MoK\a
_diffrn_radiation_wavelength 0.71073
_diffrn_reflns_av_R_equivalents 0.0125
_diffrn_reflns_av_sigmaI/netI 0.0148
_diffrn_reflns_limit_h_max 16
_diffrn_reflns_limit_h_min -12
_diffrn_reflns_limit_k_max 12
_diffrn_reflns_limit_k_min -12
_diffrn_reflns_limit_l_max 11
_diffrn_reflns_limit_l_min -11
_diffrn_reflns_number 7774
_diffrn_reflns_theta_full 26.37
_diffrn_reflns_theta_max 26.37
_diffrn_reflns_theta_min 2.57
_diffrn_standards_decay_% 0
_exptl_absorpt_coefficient_mu 0.511
_exptl_absorpt_correction_T_max 0.8787
_exptl_absorpt_correction_T_min 0.7916
_exptl_absorpt_correction_type multi-scan
_exptl_absorpt_process_details '(CrysAlis RED; Oxford Diffraction, 2007)'
_exptl_crystal_colour colourless
_exptl_crystal_density_diffrn 1.444
_exptl_crystal_density_method 'not measured'
_exptl_crystal_description prism
_exptl_crystal_F_000 544
_exptl_crystal_size_max 0.48
_exptl_crystal_size_mid 0.36
_exptl_crystal_size_min 0.26
_refine_diff_density_max 0.440
_refine_diff_density_min -0.293
_refine_ls_extinction_method none
_refine_ls_goodness_of_fit_ref 1.117
_refine_ls_hydrogen_treatment refxyz
_refine_ls_matrix_type full
_refine_ls_number_parameters 181
_refine_ls_number_reflns 2493
_refine_ls_number_restraints 0
_refine_ls_restrained_S_all 1.117
_refine_ls_R_factor_all 0.0554
_refine_ls_R_factor_gt 0.0368
_refine_ls_shift/su_max 0.010
_refine_ls_shift/su_mean 0.001
_refine_ls_structure_factor_coef Fsqd
_refine_ls_weighting_details 'calc w=1/[\s^2^(Fo^2^)+(0.0671P)^2^+0.5267P] where P=(Fo^2^+2Fc^2^)/3'
_refine_ls_weighting_scheme calc
_refine_ls_wR_factor_gt 0.1033
_refine_ls_wR_factor_ref 0.1330
_reflns_number_gt 1837
_reflns_number_total 2493
_reflns_threshold_expression I>2\s(I)
_cod_data_source_file bt2720.cif
_cod_data_source_block I
_cod_original_cell_volume 1224.37(16)
_cod_original_sg_symbol_H-M 'P 21/c'
_cod_database_code 2218615
_cod_database_fobs_code 2218615

loop_
_symmetry_equiv_pos_as_xyz
'x, y, z'
'-x, y+1/2, -z+1/2'
'-x, -y, -z'
'x, -y-1/2, z-1/2'

loop_
_atom_site_type_symbol
_atom_site_label
_atom_site_fract_x
_atom_site_fract_y
_atom_site_fract_z
_atom_site_U_iso_or_equiv
_atom_site_adp_type
_atom_site_calc_flag
_atom_site_occupancy
C C1 0.18869(16) 0.6454(2) 0.5651(2) 0.0370(5) Uani d 1
C C2 0.11990(16) 0.6605(2) 0.4259(2) 0.0389(5) Uani d 1
H H2 0.1002(18) 0.753(2) 0.384(3) 0.047 Uiso d 1
C C3 0.07367(17) 0.5473(2) 0.3519(2) 0.0412(5) Uani d 1
C C4 0.09118(18) 0.4206(2) 0.4131(3) 0.0452(5) Uani d 1
H H4 0.0558(19) 0.332(3) 0.354(3) 0.054 Uiso d 1
C C5 0.15740(19) 0.4104(2) 0.5533(3) 0.0446(5) Uani d 1
C C6 0.20746(18) 0.5197(2) 0.6309(2) 0.0429(5) Uani d 1
H H6 0.2544(19) 0.506(3) 0.726(3) 0.051 Uiso d 1
C C7 0.29164(16) 0.8484(2) 0.5806(2) 0.0357(4) Uani d 1
C C8 0.34903(16) 0.9572(2) 0.6776(2) 0.0358(5) Uani d 1
C C9 0.4140(2) 1.0369(3) 0.6232(3) 0.0525(6) Uani d 1
H H9 0.419(2) 1.022(3) 0.530(4) 0.063 Uiso d 1
C C10 0.4693(2) 1.1390(3) 0.7066(3) 0.0628(7) Uani d 1
H H10 0.509(2) 1.189(3) 0.663(3) 0.075 Uiso d 1
C C11 0.4590(2) 1.1653(3) 0.8447(3) 0.0601(7) Uani d 1
H H11 0.497(2) 1.235(3) 0.898(3) 0.072 Uiso d 1
C C12 0.3940(2) 1.0892(3) 0.8994(3) 0.0573(7) Uani d 1
H H12 0.379(2) 1.110(3) 0.989(3) 0.069 Uiso d 1
C C13 0.33965(19) 0.9850(2) 0.8168(2) 0.0450(5) Uani d 1
H H13 0.296(2) 0.942(3) 0.852(3) 0.054 Uiso d 1
N N1 0.24216(15) 0.75725(18) 0.64286(19) 0.0395(4) Uani d 1
H H1N 0.2559(19) 0.753(2) 0.734(3) 0.047 Uiso d 1
O O1 0.29162(14) 0.84106(17) 0.45101(16) 0.0518(4) Uani d 1
Cl Cl1 -0.00774(6) 0.56249(7) 0.17406(7) 0.0640(2) Uani d 1
Cl Cl2 0.18142(6) 0.25339(6) 0.63392(8) 0.0716(3) Uani d 1

loop_
_atom_site_aniso_label
_atom_site_aniso_U_11
_atom_site_aniso_U_22
_atom_site_aniso_U_33
_atom_site_aniso_U_12
_atom_site_aniso_U_13
_atom_site_aniso_U_23
C1 0.0448(11) 0.0354(10) 0.0335(10) -0.0010(9) 0.0157(9) -0.0022(8)
C2 0.0456(12) 0.0359(11) 0.0347(10) 0.0036(9) 0.0103(9) 0.0004(9)
C3 0.0435(12) 0.0443(12) 0.0335(10) 0.0036(9) 0.0071(9) -0.0037(9)
C4 0.0516(13) 0.0381(12) 0.0453(12) -0.0011(10) 0.0129(10) -0.0066(10)
C5 0.0552(13) 0.0331(11) 0.0468(12) 0.0031(10) 0.0163(10) 0.0038(9)
C6 0.0512(13) 0.0432(12) 0.0325(10) 0.0001(10) 0.0090(9) 0.0027(9)
C7 0.0421(11) 0.0355(10) 0.0295(9) 0.0026(9) 0.0103(8) 0.0006(8)
C8 0.0390(11) 0.0354(11) 0.0329(10) 0.0029(8) 0.0098(8) 0.0016(8)
C9 0.0641(16) 0.0570(15) 0.0413(12) -0.0134(12) 0.0226(11) -0.0022(11)
C10 0.0679(17) 0.0681(18) 0.0550(15) -0.0263(14) 0.0213(13) 0.0010(13)
C11 0.0656(16) 0.0569(16) 0.0548(15) -0.0226(13) 0.0120(12) -0.0103(12)
C12 0.0697(17) 0.0625(16) 0.0418(13) -0.0181(13) 0.0195(12) -0.0142(12)
C13 0.0530(13) 0.0470(13) 0.0383(11) -0.0120(11) 0.0181(10) -0.0051(10)
N1 0.0544(11) 0.0387(10) 0.0257(8) -0.0073(8) 0.0120(8) -0.0025(7)
O1 0.0769(11) 0.0517(10) 0.0306(8) -0.0128(8) 0.0215(7) -0.0043(7)
Cl1 0.0752(5) 0.0601(4) 0.0419(3) 0.0005(3) -0.0076(3) -0.0028(3)
Cl2 0.0945(6) 0.0372(3) 0.0729(5) 0.0021(3) 0.0066(4) 0.0131(3)

loop_
_atom_type_symbol
_atom_type_description
_atom_type_scat_dispersion_real
_atom_type_scat_dispersion_imag
_atom_type_scat_source
C C 0.0033 0.0016 'International Tables Vol C Tables 4.2.6.8 and 6.1.1.4'
H H 0.0000 0.0000 'International Tables Vol C Tables 4.2.6.8 and 6.1.1.4'
N N 0.0061 0.0033 'International Tables Vol C Tables 4.2.6.8 and 6.1.1.4'
O O 0.0106 0.0060 'International Tables Vol C Tables 4.2.6.8 and 6.1.1.4'
Cl Cl 0.1484 0.1585 'International Tables Vol C Tables 4.2.6.8 and 6.1.1.4'

loop_
_geom_angle_atom_site_label_1
_geom_angle_atom_site_label_2
_geom_angle_atom_site_label_3
_geom_angle
C2 C1 C6 120.66(19)
C2 C1 N1 120.79(19)
C6 C1 N1 118.54(19)
C3 C2 C1 118.4(2)
C3 C2 H2 121.4(14)
C1 C2 H2 120.0(14)
C2 C3 C4 122.5(2)
C2 C3 Cl1 119.37(17)
C4 C3 Cl1 118.13(17)
C5 C4 C3 117.3(2)
C5 C4 H4 120.5(14)
C3 C4 H4 122.3(14)
C4 C5 C6 122.7(2)
C4 C5 Cl2 118.68(18)
C6 C5 Cl2 118.63(18)
C5 C6 C1 118.4(2)
C5 C6 H6 118.9(17)
C1 C6 H6 122.7(17)
O1 C7 N1 122.05(19)
O1 C7 C8 120.68(18)
N1 C7 C8 117.25(17)
C13 C8 C9 118.3(2)
C13 C8 C7 123.98(19)
C9 C8 C7 117.74(18)
C10 C9 C8 120.9(2)
C10 C9 H9 119.7(19)
C8 C9 H9 119.5(19)
C11 C10 C9 120.1(2)
C11 C10 H10 123(2)
C9 C10 H10 116(2)
C12 C11 C10 120.0(2)
C12 C11 H11 121.7(19)
C10 C11 H11 118(2)
C11 C12 C13 120.1(2)
C11 C12 H12 122.4(19)
C13 C12 H12 117.3(19)
C12 C13 C8 120.7(2)
C12 C13 H13 118.0(18)
C8 C13 H13 121.0(18)
C7 N1 C1 123.09(16)
C7 N1 H1N 119.4(17)
C1 N1 H1N 115.4(17)

loop_
_geom_bond_atom_site_label_1
_geom_bond_atom_site_label_2
_geom_bond_distance
C1 C2 1.389(3)
C1 C6 1.392(3)
C1 N1 1.419(3)
C2 C3 1.383(3)
C2 H2 1.01(2)
C3 C4 1.384(3)
C3 Cl1 1.736(2)
C4 C5 1.377(3)
C4 H4 1.09(3)
C5 C6 1.382(3)
C5 Cl2 1.734(2)
C6 H6 0.95(3)
C7 O1 1.226(2)
C7 N1 1.358(3)
C7 C8 1.491(3)
C8 C13 1.385(3)
C8 C9 1.387(3)
C9 C10 1.375(4)
C9 H9 0.91(3)
C10 C11 1.375(4)
C10 H10 0.91(3)
C11 C12 1.369(4)
C11 H11 0.92(3)
C12 C13 1.381(3)
C12 H12 0.95(3)
C13 H13 0.87(3)
N1 H1N 0.83(3)

loop_
_geom_hbond_atom_site_label_D
_geom_hbond_atom_site_label_H
_geom_hbond_atom_site_label_A
_geom_hbond_site_symmetry_A
_geom_hbond_distance_DH
_geom_hbond_distance_HA
_geom_hbond_distance_DA
_geom_hbond_angle_DHA
N1 H1N O1 4_576 0.83(3) 2.18(3) 2.964(2) 157(2)

loop_
_geom_torsion_atom_site_label_1
_geom_torsion_atom_site_label_2
_geom_torsion_atom_site_label_3
_geom_torsion_atom_site_label_4
_geom_torsion
C6 C1 C2 C3 -2.5(3)
N1 C1 C2 C3 176.84(19)
C1 C2 C3 C4 1.9(3)
C1 C2 C3 Cl1 -176.86(16)
C2 C3 C4 C5 0.1(3)
Cl1 C3 C4 C5 178.90(17)
C3 C4 C5 C6 -1.6(4)
C3 C4 C5 Cl2 -179.98(17)
C4 C5 C6 C1 1.0(3)
Cl2 C5 C6 C1 179.39(17)
C2 C1 C6 C5 1.1(3)
N1 C1 C6 C5 -178.3(2)
O1 C7 C8 C13 169.3(2)
N1 C7 C8 C13 -12.2(3)
O1 C7 C8 C9 -9.3(3)
N1 C7 C8 C9 169.2(2)
C13 C8 C9 C10 1.3(4)
C7 C8 C9 C10 180.0(2)
C8 C9 C10 C11 -1.4(4)
C9 C10 C11 C12 0.2(5)
C10 C11 C12 C13 0.8(5)
C11 C12 C13 C8 -0.8(4)
C9 C8 C13 C12 -0.2(4)
C7 C8 C13 C12 -178.8(2)
O1 C7 N1 C1 1.4(3)
C8 C7 N1 C1 -177.06(19)
C2 C1 N1 C7 -47.9(3)
C6 C1 N1 C7 131.4(2)

loop_
_cod_related_entry_id
_cod_related_entry_database
_cod_related_entry_code
1 ChemSpider 588550
